data_1521759
loop_
_publ_author_name
'Pichon, C.'
'Methivier, A.'
'Simonot-Grange, M.H.'
'Baerlocher, C.'

_publ_section_title
;
 Location of water and xylene molecules adsorbed on prehydrated zeolite
 BaX. A low-temperature neutron powder diffraction study
;
_journal_name_full 'J. Phys. Chem. B'
_journal_page_first 10197
_journal_page_last 10203
_journal_volume 103
_journal_year 1999
_chemical_formula_sum 'Al93.63 Ba46.32 D102.592 Na0.99 O435.296 Si98.37'
_chemical_name_systematic 'Na0.99 Ba46.32 Si98.37 Al93.63 O384 (D2 O)51.296'
_space_group_IT_number 227
_symmetry_space_group_name_Hall '-F 4vw 2vw 3'
_symmetry_space_group_name_H-M 'F d -3 m :2'
_cell_angle_alpha 90
_cell_angle_beta 90
_cell_angle_gamma 90
_cell_formula_units_Z 1
_cell_length_a 25.08
_cell_length_b 25.08
_cell_length_c 25.08
_cell_volume 15775.481
_citation_journal_id_ASTM JPCBFK
_cod_data_source_file Pichon_JPCBFK_1999_199.cif
_cod_data_source_block D102.592Al93.63Ba46.32Na0.99O435.296Si98.37
_cod_original_cell_volume 15775.48
_cod_original_formula_sum 'D102.592 Al93.63 Ba46.32 Na0.99 O435.296 Si98.37'
_cod_database_code 1521759

loop_
_symmetry_equiv_pos_as_xyz
x,y,z
-y,x+1/4,z+1/4
-x+3/4,-y+1/4,z+1/2
y+3/4,-x,z+3/4
x,-y+1/4,-z+1/4
y+3/4,x+1/4,-z+1/2
-x+3/4,y,-z+3/4
-y,-x,-z
z,x,y
-x,z+1/4,y+1/4
-z+3/4,-x+1/4,y+1/2
x+3/4,-z,y+3/4
z,-x+1/4,-y+1/4
x+3/4,z+1/4,-y+1/2
-z+3/4,x,-y+3/4
-x,-z,-y
y,z,x
y+1/2,-z+3/4,-x+1/4
z+1/4,y+3/4,-x+1/2
-y+1/4,z+1/2,-x+3/4
-z,-y+1/2,-x+1/2
-y+1/4,-z+1/4,x
z+1/4,-y,x+1/4
-z+1/2,y+1/4,x+3/4
-x,-y,-z
y,-x-1/4,-z-1/4
x-3/4,y-1/4,-z-1/2
-y-3/4,x,-z-3/4
-x,y-1/4,z-1/4
-y-3/4,-x-1/4,z-1/2
x-3/4,-y,z-3/4
y,x,z
-z,-x,-y
x,-z-1/4,-y-1/4
z-3/4,x-1/4,-y-1/2
-x-3/4,z,-y-3/4
-z,x-1/4,y-1/4
-x-3/4,-z-1/4,y-1/2
z-3/4,-x,y-3/4
x,z,y
-y,-z,-x
-y-1/2,z-3/4,x-1/4
-z-1/4,-y-3/4,x-1/2
y-1/4,-z-1/2,x-3/4
z,y-1/2,x-1/2
y-1/4,z-1/4,-x
-z-1/4,y,-x-1/4
z-1/2,-y-1/4,-x-3/4
x,y+1/2,z+1/2
-y,x+3/4,z+3/4
-x+3/4,-y+3/4,z+1
y+3/4,-x+1/2,z+5/4
x,-y+3/4,-z+3/4
y+3/4,x+3/4,-z+1
-x+3/4,y+1/2,-z+5/4
-y,-x+1/2,-z+1/2
z,x+1/2,y+1/2
-x,z+3/4,y+3/4
-z+3/4,-x+3/4,y+1
x+3/4,-z+1/2,y+5/4
z,-x+3/4,-y+3/4
x+3/4,z+3/4,-y+1
-z+3/4,x+1/2,-y+5/4
-x,-z+1/2,-y+1/2
y,z+1/2,x+1/2
y+1/2,-z+5/4,-x+3/4
z+1/4,y+5/4,-x+1
-y+1/4,z+1,-x+5/4
-z,-y+1,-x+1
-y+1/4,-z+3/4,x+1/2
z+1/4,-y+1/2,x+3/4
-z+1/2,y+3/4,x+5/4
-x,-y+1/2,-z+1/2
y,-x+1/4,-z+1/4
x-3/4,y+1/4,-z
-y-3/4,x+1/2,-z-1/4
-x,y+1/4,z+1/4
-y-3/4,-x+1/4,z
x-3/4,-y+1/2,z-1/4
y,x+1/2,z+1/2
-z,-x+1/2,-y+1/2
x,-z+1/4,-y+1/4
z-3/4,x+1/4,-y
-x-3/4,z+1/2,-y-1/4
-z,x+1/4,y+1/4
-x-3/4,-z+1/4,y
z-3/4,-x+1/2,y-1/4
x,z+1/2,y+1/2
-y,-z+1/2,-x+1/2
-y-1/2,z-1/4,x+1/4
-z-1/4,-y-1/4,x
y-1/4,-z,x-1/4
z,y,x
y-1/4,z+1/4,-x+1/2
-z-1/4,y+1/2,-x+1/4
z-1/2,-y+1/4,-x-1/4
x+1/2,y,z+1/2
-y+1/2,x+1/4,z+3/4
-x+5/4,-y+1/4,z+1
y+5/4,-x,z+5/4
x+1/2,-y+1/4,-z+3/4
y+5/4,x+1/4,-z+1
-x+5/4,y,-z+5/4
-y+1/2,-x,-z+1/2
z+1/2,x,y+1/2
-x+1/2,z+1/4,y+3/4
-z+5/4,-x+1/4,y+1
x+5/4,-z,y+5/4
z+1/2,-x+1/4,-y+3/4
x+5/4,z+1/4,-y+1
-z+5/4,x,-y+5/4
-x+1/2,-z,-y+1/2
y+1/2,z,x+1/2
y+1,-z+3/4,-x+3/4
z+3/4,y+3/4,-x+1
-y+3/4,z+1/2,-x+5/4
-z+1/2,-y+1/2,-x+1
-y+3/4,-z+1/4,x+1/2
z+3/4,-y,x+3/4
-z+1,y+1/4,x+5/4
-x+1/2,-y,-z+1/2
y+1/2,-x-1/4,-z+1/4
x-1/4,y-1/4,-z
-y-1/4,x,-z-1/4
-x+1/2,y-1/4,z+1/4
-y-1/4,-x-1/4,z
x-1/4,-y,z-1/4
y+1/2,x,z+1/2
-z+1/2,-x,-y+1/2
x+1/2,-z-1/4,-y+1/4
z-1/4,x-1/4,-y
-x-1/4,z,-y-1/4
-z+1/2,x-1/4,y+1/4
-x-1/4,-z-1/4,y
z-1/4,-x,y-1/4
x+1/2,z,y+1/2
-y+1/2,-z,-x+1/2
-y,z-3/4,x+1/4
-z+1/4,-y-3/4,x
y+1/4,-z-1/2,x-1/4
z+1/2,y-1/2,x
y+1/4,z-1/4,-x+1/2
-z+1/4,y,-x+1/4
z,-y-1/4,-x-1/4
x+1/2,y+1/2,z
-y+1/2,x+3/4,z+1/4
-x+5/4,-y+3/4,z+1/2
y+5/4,-x+1/2,z+3/4
x+1/2,-y+3/4,-z+1/4
y+5/4,x+3/4,-z+1/2
-x+5/4,y+1/2,-z+3/4
-y+1/2,-x+1/2,-z
z+1/2,x+1/2,y
-x+1/2,z+3/4,y+1/4
-z+5/4,-x+3/4,y+1/2
x+5/4,-z+1/2,y+3/4
z+1/2,-x+3/4,-y+1/4
x+5/4,z+3/4,-y+1/2
-z+5/4,x+1/2,-y+3/4
-x+1/2,-z+1/2,-y
y+1/2,z+1/2,x
y+1,-z+5/4,-x+1/4
z+3/4,y+5/4,-x+1/2
-y+3/4,z+1,-x+3/4
-z+1/2,-y+1,-x+1/2
-y+3/4,-z+3/4,x
z+3/4,-y+1/2,x+1/4
-z+1,y+3/4,x+3/4
-x+1/2,-y+1/2,-z
y+1/2,-x+1/4,-z-1/4
x-1/4,y+1/4,-z-1/2
-y-1/4,x+1/2,-z-3/4
-x+1/2,y+1/4,z-1/4
-y-1/4,-x+1/4,z-1/2
x-1/4,-y+1/2,z-3/4
y+1/2,x+1/2,z
-z+1/2,-x+1/2,-y
x+1/2,-z+1/4,-y-1/4
z-1/4,x+1/4,-y-1/2
-x-1/4,z+1/2,-y-3/4
-z+1/2,x+1/4,y-1/4
-x-1/4,-z+1/4,y-1/2
z-1/4,-x+1/2,y-3/4
x+1/2,z+1/2,y
-y+1/2,-z+1/2,-x
-y,z-1/4,x-1/4
-z+1/4,-y-1/4,x-1/2
y+1/4,-z,x-3/4
z+1/2,y,x-1/2
y+1/4,z+1/4,-x
-z+1/4,y+1/2,-x-1/4
z,-y+1/4,-x-3/4

loop_
_atom_site_label
_atom_site_type_symbol
_atom_site_fract_x
_atom_site_fract_y
_atom_site_fract_z
_atom_site_occupancy
_atom_site_U_iso_or_equiv
Ba3 Ba+2 0.2448 0.2448 0.2448 0.922 0.0
O5 O-2 0.1804 0.1804 0.1804 0.475 0.0
D1 D+1 0.2034 0.2034 0.1605 0.1583 0.0
Na1 Na+1 0.052 0.052 0.052 0.031 0.0
D3 D+1 0.3011 0.1736 0.3011 0.376 0.0
O6 O-2 0.3193 0.2017 0.3193 0.376 0.0
O3 O-2 -0.0363 0.0794 0.0794 1 0.0
Ba1 Ba+2 0 0 0 0.063 0.0
O2 O-2 -0.0024 -0.0024 0.138 1 0.0
D4 D+1 0.3044 0.2337 0.3044 0.376 0.0
Al1 Al+3 -0.0544 0.0344 0.1262 0.4877 0.0
O4 O-2 -0.0697 0.0656 0.1843 1 0.0
Ba2 Ba+2 0.0719 0.0719 0.0719 0.494 0.0
O1 O-2 0.8922 0 0.1078 1 0.0
D2 D+1 0.1611 0.1611 0.1536 0.1583 0.0
Si1 Si+4 -0.0544 0.0344 0.1262 0.5123 0.0
